data_2229665
loop_
_publ_author_name
'Xie, Zhi-Xiong'
'Zhao, Sheng-Yin'

_publ_section_title
;
 1-(2-Hydroxyethyl)-3-[(2-hydroxyethyl)amino]-4-(1<i>H</i>-indol-3-yl)-1<i>H</i>-pyrrole-2,5-dione
;
_journal_coeditor_code HB5807
_journal_issue 4
_journal_name_full 'Acta Crystallographica Section E'
_journal_page_first o854
_journal_paper_doi 10.1107/S1600536811007677
_journal_volume 67
_journal_year 2011
_chemical_formula_iupac 'C16 H17 N3 O4'
_chemical_formula_moiety 'C16 H17 N3 O4'
_chemical_formula_sum 'C16 H17 N3 O4'
_chemical_formula_weight 315.33
_chemical_name_systematic
;
1-(2-Hydroxyethyl)-3-[(2-hydroxyethyl)amino]-4-(1H-indol-3-yl)-1<i>H</i>-
pyrrole-2,5-dione
;
_space_group_IT_number 2
_symmetry_cell_setting triclinic
_symmetry_space_group_name_Hall '-P 1'
_symmetry_space_group_name_H-M 'P -1'
_atom_sites_solution_hydrogens geom
_atom_sites_solution_primary direct
_atom_sites_solution_secondary difmap
_audit_creation_method SHELXL-97
_cell_angle_alpha 90.0120(10)
_cell_angle_beta 110.295(2)
_cell_angle_gamma 102.187(2)
_cell_formula_units_Z 8
_cell_length_a 13.0276(10)
_cell_length_b 14.8150(11)
_cell_length_c 17.8893(14)
_cell_measurement_reflns_used 3141
_cell_measurement_temperature 293(2)
_cell_measurement_theta_max 45.43
_cell_measurement_theta_min 4.87
_cell_volume 3155.2(4)
_computing_cell_refinement 'SAINT (Bruker, 2003)'
_computing_data_collection 'SMART (Bruker, 2003)'
_computing_data_reduction 'SAINT (Bruker, 2003)'
_computing_molecular_graphics 'SHELXTL (Sheldrick, 2008)'
_computing_publication_material 'SHELXTL (Sheldrick, 2008)'
_computing_structure_refinement 'SHELXL97 (Sheldrick, 2008)'
_computing_structure_solution 'SHELXS97 (Sheldrick, 2008)'
_diffrn_ambient_temperature 293(2)
_diffrn_measured_fraction_theta_full 0.983
_diffrn_measured_fraction_theta_max 0.983
_diffrn_measurement_device_type 'Bruker SMART CCD'
_diffrn_measurement_method \w
_diffrn_radiation_monochromator graphite
_diffrn_radiation_source 'fine-focus sealed tube'
_diffrn_radiation_type MoK\a
_diffrn_radiation_wavelength 0.71073
_diffrn_reflns_av_R_equivalents 0.0351
_diffrn_reflns_av_sigmaI/netI 0.0878
_diffrn_reflns_limit_h_max 8
_diffrn_reflns_limit_h_min -16
_diffrn_reflns_limit_k_max 18
_diffrn_reflns_limit_k_min -18
_diffrn_reflns_limit_l_max 22
_diffrn_reflns_limit_l_min -22
_diffrn_reflns_number 17464
_diffrn_reflns_theta_full 26.00
_diffrn_reflns_theta_max 26.00
_diffrn_reflns_theta_min 1.22
_exptl_absorpt_coefficient_mu 0.097
_exptl_absorpt_correction_T_max 1.000
_exptl_absorpt_correction_T_min 0.594
_exptl_absorpt_correction_type multi-scan
_exptl_absorpt_process_details '(SADABS; Bruker, 2003)'
_exptl_crystal_colour red
_exptl_crystal_density_diffrn 1.328
_exptl_crystal_density_method 'not measured'
_exptl_crystal_description prism
_exptl_crystal_F_000 1328
_exptl_crystal_size_max 0.43
_exptl_crystal_size_mid 0.33
_exptl_crystal_size_min 0.27
_refine_diff_density_max 0.180
_refine_diff_density_min -0.184
_refine_ls_extinction_method none
_refine_ls_goodness_of_fit_ref 0.885
_refine_ls_hydrogen_treatment mixed
_refine_ls_matrix_type full
_refine_ls_number_parameters 893
_refine_ls_number_reflns 12193
_refine_ls_number_restraints 13
_refine_ls_restrained_S_all 0.886
_refine_ls_R_factor_all 0.0920
_refine_ls_R_factor_gt 0.0468
_refine_ls_shift/su_max 0.002
_refine_ls_shift/su_mean 0.000
_refine_ls_structure_factor_coef Fsqd
_refine_ls_weighting_details 'calc w=1/[\s^2^(Fo^2^)+(0.0246P)^2^] where P=(Fo^2^+2Fc^2^)/3'
_refine_ls_weighting_scheme calc
_refine_ls_wR_factor_gt 0.0820
_refine_ls_wR_factor_ref 0.0979
_reflns_number_gt 6708
_reflns_number_total 12193
_reflns_threshold_expression I>2\s(I)
_cod_data_source_file hb5807.cif
_cod_data_source_block I
_cod_database_code 2229665
_cod_database_fobs_code 2229665

loop_
_symmetry_equiv_pos_as_xyz
'x, y, z'
'-x, -y, -z'

loop_
_atom_site_type_symbol
_atom_site_label
_atom_site_fract_x
_atom_site_fract_y
_atom_site_fract_z
_atom_site_U_iso_or_equiv
_atom_site_adp_type
_atom_site_calc_flag
_atom_site_refinement_flags
_atom_site_occupancy
_atom_site_disorder_assembly
_atom_site_disorder_group
O O1 0.01888(14) 0.90744(12) 0.80210(9) 0.0565(5) Uani d . 1 . .
O O2 0.29635(13) 0.85115(12) 0.72416(9) 0.0504(5) Uani d . 1 . .
O O3 0.04854(17) 0.83153(15) 0.57712(11) 0.0565(6) Uani d . 1 . .
O O4 0.15970(17) 0.77882(16) 1.08999(12) 0.0692(6) Uani d D 1 . .
O O5 0.95648(14) 0.59360(11) 0.28315(9) 0.0535(5) Uani d . 1 . .
O O6 0.67689(14) 0.66239(12) 0.07237(9) 0.0513(5) Uani d . 1 . .
O O7 0.94607(17) 0.67135(14) 0.05474(11) 0.0538(5) Uani d D 1 . .
O O8 0.84197(16) 0.71019(15) 0.51014(12) 0.0638(6) Uani d D 1 . .
O O9 0.07500(14) 0.42150(11) 0.14849(9) 0.0545(5) Uani d . 1 . .
O O10 0.27077(13) 0.32299(11) 0.38483(9) 0.0452(4) Uani d . 1 . .
O O11 -0.03045(15) 0.43298(14) 0.37925(10) 0.0511(5) Uani d D 1 . .
O O12 0.03693(16) 0.11914(13) 0.04475(11) 0.0539(5) Uani d D 1 . .
O O13 0.07026(14) 0.90731(11) 0.37576(10) 0.0518(5) Uani d . 1 . .
O O14 0.28453(13) 0.81144(11) 0.25196(9) 0.0451(4) Uani d . 1 . .
O O15 -0.03425(16) 0.92783(14) 0.10409(10) 0.0547(5) Uani d D 1 . .
O O16 0.03196(16) 0.62001(13) 0.47197(11) 0.0551(5) Uani d D 1 . .
N N1 0.14842(15) 0.89266(13) 0.74548(10) 0.0372(5) Uani d . 1 . .
N N2 0.11889(18) 0.78733(15) 0.91611(12) 0.0465(6) Uani d . 1 . .
N N3 0.47775(18) 0.70845(14) 0.96808(12) 0.0434(6) Uani d . 1 . .
N N4 0.82676(16) 0.61586(13) 0.16343(11) 0.0388(5) Uani d . 1 . .
N N5 0.86558(18) 0.71354(15) 0.35412(12) 0.0455(6) Uani d D 1 . .
N N6 0.50460(18) 0.79428(15) 0.23571(13) 0.0466(6) Uani d D 1 . .
N N7 0.15305(15) 0.37924(13) 0.27663(11) 0.0392(5) Uani d . 1 . .
N N8 0.19072(18) 0.29920(14) 0.10367(12) 0.0425(5) Uani d D 1 . .
N N9 0.50170(18) 0.18774(15) 0.26645(13) 0.0460(6) Uani d D 1 . .
N N10 0.15776(15) 0.86570(13) 0.29283(11) 0.0385(5) Uani d . 1 . .
N N11 0.19009(17) 0.79605(14) 0.48792(12) 0.0422(5) Uani d D 1 . .
N N12 0.51134(18) 0.68804(15) 0.49777(13) 0.0451(6) Uani d D 1 . .
C C1 0.0978(2) 0.87718(16) 0.80078(13) 0.0370(6) Uani d . 1 . .
C C2 0.15798(19) 0.81481(15) 0.85866(13) 0.0333(6) Uani d . 1 . .
C C3 0.24264(18) 0.79819(15) 0.83623(13) 0.0330(6) Uani d . 1 . .
C C4 0.23771(19) 0.84653(16) 0.76469(14) 0.0371(6) Uani d . 1 . .
C C5 0.33199(18) 0.74941(15) 0.87521(13) 0.0325(6) Uani d . 1 . .
C C6 0.41135(19) 0.77124(16) 0.95001(13) 0.0396(6) Uani d . 1 . .
H H6 0.4191 0.8218 0.9839 0.048 Uiso calc R 1 . .
C C7 0.44387(19) 0.64506(16) 0.90381(14) 0.0370(6) Uani d . 1 . .
C C8 0.35307(18) 0.66880(15) 0.84379(13) 0.0313(5) Uani d . 1 . .
C C9 0.30427(19) 0.61489(16) 0.77103(14) 0.0411(6) Uani d . 1 . .
H H9 0.2443 0.6291 0.7300 0.049 Uiso calc R 1 . .
C C10 0.3471(2) 0.54000(16) 0.76140(16) 0.0496(7) Uani d . 1 . .
H H10 0.3161 0.5039 0.7130 0.060 Uiso calc R 1 . .
C C11 0.4362(2) 0.51745(17) 0.82295(17) 0.0538(7) Uani d . 1 . .
H H11 0.4623 0.4658 0.8149 0.065 Uiso calc R 1 . .
C C12 0.4857(2) 0.56879(17) 0.89430(15) 0.0470(7) Uani d . 1 . .
H H12 0.5452 0.5535 0.9350 0.056 Uiso calc R 1 . .
C C13 0.1222(2) 0.95368(16) 0.68137(13) 0.0449(7) Uani d . 1 . .
H H13A 0.1871 0.9734 0.6656 0.054 Uiso calc R 1 . .
H H13B 0.1066 1.0085 0.7009 0.054 Uiso calc R 1 . .
C C14 0.0232(2) 0.90832(18) 0.60956(14) 0.0564(8) Uani d . 1 . .
H H14A -0.0420 0.8873 0.6248 0.068 Uiso calc R 1 . .
H H14B 0.0060 0.9526 0.5697 0.068 Uiso calc R 1 . .
C C15 0.1534(2) 0.71408(16) 0.96736(13) 0.0446(7) Uani d . 1 . .
H H15A 0.1938 0.6811 0.9445 0.054 Uiso calc R 1 . .
H H15B 0.0867 0.6703 0.9677 0.054 Uiso calc R 1 . .
C C16 0.2259(2) 0.7482(2) 1.05170(14) 0.0603(8) Uani d . 1 . .
H H16A 0.2576 0.6988 1.0796 0.072 Uiso calc R 1 . .
H H16B 0.2872 0.7989 1.0524 0.072 Uiso calc R 1 . .
C C17 0.8788(2) 0.62661(16) 0.24387(14) 0.0383(6) Uani d . 1 . .
C C18 0.82312(19) 0.68873(15) 0.27522(13) 0.0338(6) Uani d . 1 . .
C C19 0.73717(18) 0.70832(15) 0.21321(13) 0.0327(6) Uani d . 1 . .
C C20 0.73834(19) 0.66356(16) 0.14114(14) 0.0376(6) Uani d . 1 . .
C C21 0.64887(18) 0.75675(15) 0.21160(13) 0.0340(6) Uani d . 1 . .
C C22 0.57272(19) 0.73278(16) 0.24882(13) 0.0411(6) Uani d . 1 . .
H H22 0.5679 0.6819 0.2788 0.049 Uiso calc R 1 . .
C C23 0.5339(2) 0.85913(16) 0.18788(14) 0.0399(6) Uani d . 1 . .
C C24 0.62425(19) 0.83761(16) 0.17098(13) 0.0353(6) Uani d . 1 . .
C C25 0.6702(2) 0.89384(16) 0.12269(14) 0.0448(7) Uani d . 1 . .
H H25 0.7300 0.8812 0.1108 0.054 Uiso calc R 1 . .
C C26 0.6254(2) 0.96828(17) 0.09301(15) 0.0578(8) Uani d . 1 . .
H H26 0.6545 1.0057 0.0600 0.069 Uiso calc R 1 . .
C C27 0.5366(3) 0.98819(18) 0.11196(17) 0.0637(9) Uani d . 1 . .
H H27 0.5088 1.0395 0.0918 0.076 Uiso calc R 1 . .
C C28 0.4897(2) 0.93519(18) 0.15875(15) 0.0539(8) Uani d . 1 . .
H H28 0.4306 0.9491 0.1708 0.065 Uiso calc R 1 . .
C C29 0.8468(2) 0.55311(17) 0.11019(14) 0.0490(7) Uani d . 1 . .
H H29A 0.7846 0.5426 0.0595 0.059 Uiso calc R 1 . .
H H29B 0.8495 0.4940 0.1332 0.059 Uiso calc R 1 . .
C C30 0.9545(2) 0.58963(18) 0.09541(15) 0.0553(8) Uani d . 1 . .
H H30A 1.0171 0.6031 0.1459 0.066 Uiso calc R 1 . .
H H30B 0.9676 0.5435 0.0634 0.066 Uiso calc R 1 . .
C C31 0.83718(19) 0.78606(16) 0.39233(13) 0.0440(7) Uani d . 1 . .
H H31A 0.7932 0.8196 0.3514 0.053 Uiso calc R 1 . .
H H31B 0.9058 0.8294 0.4243 0.053 Uiso calc R 1 . .
C C32 0.7726(2) 0.75013(19) 0.44452(15) 0.0561(8) Uani d . 1 . .
H H32A 0.7490 0.8003 0.4642 0.067 Uiso calc R 1 . .
H H32B 0.7060 0.7038 0.4141 0.067 Uiso calc R 1 . .
C C33 0.13398(19) 0.37915(16) 0.19553(14) 0.0392(6) Uani d . 1 . .
C C34 0.20150(18) 0.31586(15) 0.17965(13) 0.0335(6) Uani d . 1 . .
C C35 0.26342(18) 0.28810(15) 0.25086(12) 0.0310(5) Uani d . 1 . .
C C36 0.23384(18) 0.32799(16) 0.31208(14) 0.0356(6) Uani d . 1 . .
C C37 0.35094(18) 0.23509(15) 0.26947(13) 0.0321(6) Uani d . 1 . .
C C38 0.43740(19) 0.25097(16) 0.24109(13) 0.0395(6) Uani d . 1 . .
H H38 0.4505 0.2982 0.2090 0.047 Uiso calc R 1 . .
C C39 0.4593(2) 0.13065(16) 0.31364(14) 0.0396(6) Uani d . 1 . .
C C40 0.36477(18) 0.15878(15) 0.31827(12) 0.0317(6) Uani d . 1 . .
C C41 0.3088(2) 0.11198(16) 0.36590(13) 0.0415(6) Uani d . 1 . .
H H41 0.2459 0.1288 0.3699 0.050 Uiso calc R 1 . .
C C42 0.3489(2) 0.04011(17) 0.40695(14) 0.0536(7) Uani d . 1 . .
H H42 0.3140 0.0096 0.4402 0.064 Uiso calc R 1 . .
C C43 0.4413(2) 0.01276(18) 0.39907(16) 0.0573(8) Uani d . 1 . .
H H43 0.4652 -0.0368 0.4262 0.069 Uiso calc R 1 . .
C C44 0.4973(2) 0.05634(18) 0.35303(15) 0.0521(7) Uani d . 1 . .
H H44 0.5584 0.0374 0.3480 0.062 Uiso calc R 1 . .
C C45 0.11261(18) 0.43681(16) 0.32088(14) 0.0424(6) Uani d . 1 . .
H H45A 0.1077 0.4950 0.2965 0.051 Uiso calc R 1 . .
H H45B 0.1655 0.4505 0.3754 0.051 Uiso calc R 1 . .
C C46 -0.00130(19) 0.38894(16) 0.32173(14) 0.0451(7) Uani d . 1 . .
H H46A -0.0574 0.3888 0.2692 0.054 Uiso calc R 1 . .
H H46B -0.0011 0.3250 0.3334 0.054 Uiso calc R 1 . .
C C47 0.2206(2) 0.22208(17) 0.07274(14) 0.0439(7) Uani d . 1 . .
H H47A 0.3002 0.2254 0.0996 0.053 Uiso calc R 1 . .
H H47B 0.2067 0.2268 0.0161 0.053 Uiso calc R 1 . .
C C48 0.1548(2) 0.13003(17) 0.08450(14) 0.0489(7) Uani d . 1 . .
H H48A 0.1791 0.0807 0.0644 0.059 Uiso calc R 1 . .
H H48B 0.1705 0.1246 0.1412 0.059 Uiso calc R 1 . .
C C49 0.1340(2) 0.86713(16) 0.36197(14) 0.0383(6) Uani d . 1 . .
C C50 0.20470(18) 0.80888(15) 0.41787(13) 0.0332(6) Uani d . 1 . .
C C51 0.27068(18) 0.78090(15) 0.38135(13) 0.0313(6) Uani d . 1 . .
C C52 0.24286(19) 0.81751(15) 0.30282(13) 0.0354(6) Uani d . 1 . .
C C53 0.36095(18) 0.73141(15) 0.41251(13) 0.0314(5) Uani d . 1 . .
C C54 0.44338(19) 0.74950(16) 0.48690(13) 0.0399(6) Uani d . 1 . .
H H54 0.4518 0.7966 0.5244 0.048 Uiso calc R 1 . .
C C55 0.47595(19) 0.62988(16) 0.42986(14) 0.0382(6) Uani d . 1 . .
C C56 0.38155(18) 0.65533(15) 0.37388(13) 0.0336(6) Uani d . 1 . .
C C57 0.3320(2) 0.60708(16) 0.29817(14) 0.0419(6) Uani d . 1 . .
H H57 0.2707 0.6231 0.2598 0.050 Uiso calc R 1 . .
C C58 0.3747(2) 0.53610(17) 0.28139(16) 0.0519(7) Uani d . 1 . .
H H58 0.3423 0.5043 0.2310 0.062 Uiso calc R 1 . .
C C59 0.4657(2) 0.51040(17) 0.33818(19) 0.0589(8) Uani d . 1 . .
H H59 0.4920 0.4611 0.3252 0.071 Uiso calc R 1 . .
C C60 0.5177(2) 0.55631(17) 0.41323(17) 0.0526(7) Uani d . 1 . .
H H60 0.5782 0.5388 0.4512 0.063 Uiso calc R 1 . .
C C61 0.11773(19) 0.92236(16) 0.22703(13) 0.0419(6) Uani d . 1 . .
H H61A 0.1654 0.9280 0.1952 0.050 Uiso calc R 1 . .
H H61B 0.1229 0.9840 0.2484 0.050 Uiso calc R 1 . .
C C62 -0.00267(19) 0.88101(16) 0.17422(13) 0.0458(7) Uani d . 1 . .
H H62A -0.0107 0.8161 0.1600 0.055 Uiso calc R 1 . .
H H62B -0.0521 0.8851 0.2034 0.055 Uiso calc R 1 . .
C C63 0.2175(2) 0.71998(17) 0.53710(13) 0.0447(7) Uani d . 1 . .
H H63A 0.2026 0.7276 0.5860 0.054 Uiso calc R 1 . .
H H63B 0.2968 0.7214 0.5516 0.054 Uiso calc R 1 . .
C C64 0.1493(2) 0.62799(17) 0.49328(14) 0.0490(7) Uani d . 1 . .
H H64A 0.1660 0.6200 0.4452 0.059 Uiso calc R 1 . .
H H64B 0.1712 0.5788 0.5268 0.059 Uiso calc R 1 . .
H H2 0.076(2) 0.8158(18) 0.9294(16) 0.090(11) Uiso d . 1 . .
H H3 -0.011(3) 0.790(2) 0.5591(19) 0.110(15) Uiso d . 1 . .
H H4 0.197(2) 0.800(2) 1.1362(12) 0.115(14) Uiso d D 1 . .
H H5 0.9167(16) 0.6879(14) 0.3791(12) 0.049(8) Uiso d D 1 . .
H H7 1.0115(17) 0.7078(19) 0.0656(18) 0.108(14) Uiso d D 1 . .
H H15 -0.028(2) 0.9853(12) 0.1074(17) 0.091(12) Uiso d D 1 . .
H H16 0.023(2) 0.602(2) 0.5139(13) 0.101(13) Uiso d D 1 . .
H H3A 0.5346(18) 0.7095(15) 1.0115(13) 0.052(8) Uiso d . 1 . .
H H6A 0.4477(16) 0.7952(16) 0.2469(14) 0.058(9) Uiso d D 1 . .
H H8A 0.811(3) 0.698(2) 0.5447(16) 0.135(16) Uiso d D 1 . .
H H9A 0.5621(17) 0.1857(18) 0.2545(15) 0.080(10) Uiso d D 1 . .
H H11A -0.033(3) 0.4887(15) 0.366(2) 0.154(17) Uiso d D 1 . .
H H12A 0.027(2) 0.107(2) -0.0032(11) 0.093(12) Uiso d D 1 . .
H H8B 0.1419(16) 0.3246(14) 0.0672(11) 0.048(7) Uiso d D 1 . .
H H11B 0.1432(18) 0.8233(16) 0.4995(14) 0.069(9) Uiso d D 1 . .
H H12B 0.5704(15) 0.6903(15) 0.5382(11) 0.049(8) Uiso d D 1 . .

loop_
_atom_site_aniso_label
_atom_site_aniso_U_11
_atom_site_aniso_U_22
_atom_site_aniso_U_33
_atom_site_aniso_U_12
_atom_site_aniso_U_13
_atom_site_aniso_U_23
O1 0.0597(13) 0.0772(14) 0.0560(12) 0.0461(11) 0.0314(10) 0.0174(10)
O2 0.0435(11) 0.0797(13) 0.0431(11) 0.0321(10) 0.0236(9) 0.0174(9)
O3 0.0509(14) 0.0726(15) 0.0496(12) 0.0228(12) 0.0170(11) -0.0068(11)
O4 0.0552(14) 0.1098(18) 0.0406(13) 0.0169(13) 0.0156(11) -0.0074(12)
O5 0.0549(12) 0.0731(13) 0.0429(11) 0.0418(11) 0.0143(9) 0.0183(9)
O6 0.0514(11) 0.0722(13) 0.0305(10) 0.0289(10) 0.0060(9) 0.0096(9)
O7 0.0554(14) 0.0656(14) 0.0470(12) 0.0218(12) 0.0214(10) 0.0197(10)
O8 0.0537(13) 0.0957(16) 0.0469(13) 0.0176(11) 0.0235(11) 0.0183(11)
O9 0.0572(12) 0.0552(12) 0.0468(11) 0.0332(10) 0.0013(9) 0.0096(9)
O10 0.0417(10) 0.0694(12) 0.0323(10) 0.0268(9) 0.0144(8) 0.0087(9)
O11 0.0595(13) 0.0595(13) 0.0523(12) 0.0251(11) 0.0351(10) 0.0145(10)
O12 0.0525(13) 0.0704(14) 0.0423(12) 0.0164(10) 0.0197(10) -0.0045(10)
O13 0.0498(12) 0.0578(12) 0.0648(12) 0.0289(10) 0.0317(10) 0.0136(9)
O14 0.0454(11) 0.0672(12) 0.0324(10) 0.0247(9) 0.0188(9) 0.0079(9)
O15 0.0686(13) 0.0596(14) 0.0331(11) 0.0310(12) 0.0048(9) 0.0052(10)
O16 0.0522(13) 0.0697(14) 0.0436(12) 0.0154(10) 0.0162(10) 0.0154(11)
N1 0.0381(12) 0.0498(13) 0.0312(11) 0.0256(10) 0.0121(10) 0.0097(10)
N2 0.0517(15) 0.0619(16) 0.0417(13) 0.0298(13) 0.0263(12) 0.0115(11)
N3 0.0378(14) 0.0549(15) 0.0330(13) 0.0196(12) 0.0018(11) 0.0042(11)
N4 0.0421(13) 0.0528(13) 0.0291(12) 0.0239(11) 0.0143(10) 0.0096(10)
N5 0.0465(15) 0.0574(15) 0.0371(14) 0.0279(13) 0.0110(11) 0.0079(11)
N6 0.0369(14) 0.0566(15) 0.0551(15) 0.0204(12) 0.0214(12) 0.0087(12)
N7 0.0344(12) 0.0513(13) 0.0364(12) 0.0251(11) 0.0092(10) 0.0041(10)
N8 0.0536(15) 0.0486(14) 0.0276(12) 0.0234(12) 0.0103(11) 0.0120(10)
N9 0.0385(14) 0.0625(16) 0.0504(14) 0.0248(12) 0.0244(12) 0.0141(12)
N10 0.0371(12) 0.0494(13) 0.0363(12) 0.0216(10) 0.0152(10) 0.0124(10)
N11 0.0489(14) 0.0488(14) 0.0419(13) 0.0211(12) 0.0261(11) 0.0068(11)
N12 0.0337(14) 0.0584(15) 0.0400(14) 0.0212(12) 0.0029(11) 0.0089(12)
C1 0.0368(15) 0.0461(16) 0.0333(14) 0.0188(13) 0.0135(12) -0.0013(12)
C2 0.0347(14) 0.0404(15) 0.0267(13) 0.0142(12) 0.0102(11) -0.0013(11)
C3 0.0296(14) 0.0403(15) 0.0292(13) 0.0129(11) 0.0076(11) 0.0005(11)
C4 0.0318(15) 0.0488(16) 0.0336(14) 0.0169(12) 0.0104(12) -0.0023(12)
C5 0.0294(14) 0.0396(14) 0.0309(14) 0.0120(11) 0.0114(11) 0.0038(11)
C6 0.0389(15) 0.0461(16) 0.0373(15) 0.0199(13) 0.0117(12) 0.0010(12)
C7 0.0350(15) 0.0424(15) 0.0392(15) 0.0156(12) 0.0160(12) 0.0084(12)
C8 0.0268(13) 0.0351(14) 0.0345(14) 0.0072(11) 0.0140(11) 0.0043(11)
C9 0.0313(14) 0.0473(16) 0.0436(16) 0.0068(13) 0.0130(12) 0.0011(13)
C10 0.0510(18) 0.0426(17) 0.0570(18) 0.0001(14) 0.0274(15) -0.0108(14)
C11 0.0557(19) 0.0393(16) 0.080(2) 0.0192(15) 0.0355(17) 0.0076(15)
C12 0.0482(17) 0.0472(17) 0.0523(17) 0.0202(14) 0.0206(14) 0.0131(14)
C13 0.0509(17) 0.0503(17) 0.0401(15) 0.0235(14) 0.0172(13) 0.0099(13)
C14 0.061(2) 0.078(2) 0.0418(16) 0.0408(17) 0.0166(15) 0.0090(15)
C15 0.0472(16) 0.0549(17) 0.0383(15) 0.0188(14) 0.0189(13) 0.0102(13)
C16 0.0465(18) 0.089(2) 0.0452(18) 0.0192(16) 0.0143(15) 0.0030(16)
C17 0.0362(15) 0.0462(16) 0.0384(15) 0.0153(13) 0.0171(12) 0.0137(12)
C18 0.0337(14) 0.0393(15) 0.0313(14) 0.0098(12) 0.0142(12) 0.0084(11)
C19 0.0303(14) 0.0379(14) 0.0332(14) 0.0133(11) 0.0121(11) 0.0105(11)
C20 0.0364(15) 0.0450(16) 0.0352(15) 0.0153(13) 0.0137(12) 0.0126(12)
C21 0.0310(14) 0.0376(15) 0.0333(14) 0.0112(12) 0.0094(11) 0.0080(11)
C22 0.0371(15) 0.0434(16) 0.0455(16) 0.0157(13) 0.0140(13) 0.0140(12)
C23 0.0365(15) 0.0380(15) 0.0409(15) 0.0122(13) 0.0062(12) 0.0055(12)
C24 0.0292(14) 0.0386(15) 0.0330(14) 0.0078(12) 0.0046(11) 0.0039(11)
C25 0.0430(16) 0.0444(16) 0.0381(15) 0.0013(13) 0.0086(13) 0.0057(13)
C26 0.067(2) 0.0431(18) 0.0493(18) 0.0033(16) 0.0085(16) 0.0145(14)
C27 0.072(2) 0.0398(18) 0.062(2) 0.0194(17) -0.0010(17) 0.0062(15)
C28 0.0518(18) 0.0496(18) 0.0556(19) 0.0239(15) 0.0059(15) -0.0022(15)
C29 0.0619(19) 0.0483(17) 0.0476(16) 0.0227(15) 0.0269(15) 0.0106(13)
C30 0.066(2) 0.070(2) 0.0490(17) 0.0431(17) 0.0280(15) 0.0202(15)
C31 0.0412(16) 0.0554(17) 0.0350(15) 0.0133(14) 0.0118(12) 0.0014(13)
C32 0.0429(17) 0.080(2) 0.0473(18) 0.0161(16) 0.0178(14) 0.0060(16)
C33 0.0344(15) 0.0390(15) 0.0377(15) 0.0081(12) 0.0049(12) 0.0013(12)
C34 0.0342(14) 0.0360(14) 0.0313(14) 0.0108(12) 0.0111(11) 0.0060(11)
C35 0.0289(14) 0.0366(14) 0.0305(13) 0.0112(11) 0.0121(11) 0.0058(11)
C36 0.0267(14) 0.0463(16) 0.0330(15) 0.0107(12) 0.0083(12) 0.0070(12)
C37 0.0285(14) 0.0400(15) 0.0310(13) 0.0138(11) 0.0107(11) 0.0058(11)
C38 0.0371(15) 0.0502(16) 0.0395(15) 0.0203(13) 0.0179(12) 0.0174(12)
C39 0.0364(15) 0.0448(16) 0.0360(15) 0.0171(13) 0.0064(12) 0.0021(12)
C40 0.0273(14) 0.0362(14) 0.0284(13) 0.0067(11) 0.0063(11) 0.0007(11)
C41 0.0389(15) 0.0431(16) 0.0373(15) 0.0034(13) 0.0105(12) 0.0032(12)
C42 0.063(2) 0.0462(17) 0.0385(16) -0.0031(15) 0.0109(14) 0.0114(13)
C43 0.068(2) 0.0400(17) 0.0516(19) 0.0206(16) 0.0008(16) 0.0070(14)
C44 0.0538(18) 0.0551(19) 0.0487(18) 0.0284(15) 0.0104(15) 0.0039(15)
C45 0.0318(15) 0.0484(16) 0.0490(16) 0.0172(13) 0.0121(12) 0.0018(13)
C46 0.0417(16) 0.0485(17) 0.0480(16) 0.0142(13) 0.0172(13) 0.0031(13)
C47 0.0443(16) 0.0616(18) 0.0315(14) 0.0211(14) 0.0150(12) 0.0036(13)
C48 0.0599(19) 0.0575(18) 0.0363(15) 0.0292(16) 0.0164(14) 0.0038(13)
C49 0.0338(15) 0.0360(15) 0.0478(16) 0.0100(12) 0.0165(13) 0.0035(12)
C50 0.0335(14) 0.0332(14) 0.0332(14) 0.0078(11) 0.0121(12) 0.0004(11)
C51 0.0291(13) 0.0354(14) 0.0292(13) 0.0095(11) 0.0086(11) 0.0003(11)
C52 0.0314(14) 0.0402(15) 0.0341(15) 0.0122(12) 0.0084(12) 0.0019(12)
C53 0.0304(14) 0.0352(14) 0.0305(13) 0.0116(11) 0.0107(11) 0.0038(11)
C54 0.0364(15) 0.0463(16) 0.0380(15) 0.0150(13) 0.0112(12) -0.0022(12)
C55 0.0371(15) 0.0404(15) 0.0441(16) 0.0129(13) 0.0206(13) 0.0069(12)
C56 0.0293(14) 0.0370(14) 0.0384(14) 0.0081(11) 0.0166(12) 0.0052(12)
C57 0.0404(16) 0.0433(16) 0.0431(16) 0.0045(13) 0.0191(13) -0.0031(13)
C58 0.0554(19) 0.0402(16) 0.0628(19) -0.0009(14) 0.0311(16) -0.0113(14)
C59 0.071(2) 0.0365(17) 0.092(2) 0.0117(16) 0.0566(19) 0.0039(16)
C60 0.0516(18) 0.0491(18) 0.075(2) 0.0267(15) 0.0353(16) 0.0211(15)
C61 0.0410(16) 0.0461(16) 0.0416(15) 0.0183(13) 0.0136(13) 0.0130(12)
C62 0.0467(17) 0.0471(17) 0.0418(16) 0.0155(14) 0.0109(13) 0.0019(13)
C63 0.0451(16) 0.0630(19) 0.0337(15) 0.0216(14) 0.0180(13) 0.0122(13)
C64 0.0591(19) 0.0501(18) 0.0486(17) 0.0232(15) 0.0261(15) 0.0142(14)

loop_
_atom_type_symbol
_atom_type_description
_atom_type_scat_dispersion_real
_atom_type_scat_dispersion_imag
_atom_type_scat_source
C C 0.0033 0.0016 'International Tables Vol C Tables 4.2.6.8 and 6.1.1.4'
H H 0.0000 0.0000 'International Tables Vol C Tables 4.2.6.8 and 6.1.1.4'
N N 0.0061 0.0033 'International Tables Vol C Tables 4.2.6.8 and 6.1.1.4'
O O 0.0106 0.0060 'International Tables Vol C Tables 4.2.6.8 and 6.1.1.4'

loop_
_geom_angle_atom_site_label_1
_geom_angle_atom_site_label_2
_geom_angle_atom_site_label_3
_geom_angle_site_symmetry_1
_geom_angle_site_symmetry_3
_geom_angle
_geom_angle_publ_flag
C14 O3 H3 . . 108(2) ?
C16 O4 H4 . . 111(2) ?
C30 O7 H7 . . 111(2) ?
C32 O8 H8A . . 111(2) ?
C46 O11 H11A . . 107(2) ?
C48 O12 H12A . . 104(2) ?
C62 O15 H15 . . 120(2) ?
C64 O16 H16 . . 100(2) ?
C1 N1 C4 . . 109.12(19) ?
C1 N1 C13 . . 125.62(19) ?
C4 N1 C13 . . 125.0(2) ?
C2 N2 C15 . . 123.8(2) ?
C2 N2 H2 . . 121.5(19) ?
C15 N2 H2 . . 114.3(19) ?
C6 N3 C7 . . 108.72(19) ?
C6 N3 H3A . . 126.6(15) ?
C7 N3 H3A . . 124.6(15) ?
C17 N4 C20 . . 109.35(18) ?
C17 N4 C29 . . 124.79(19) ?
C20 N4 C29 . . 125.17(19) ?
C18 N5 C31 . . 124.7(2) ?
C18 N5 H5 . . 113.3(16) ?
C31 N5 H5 . . 121.6(16) ?
C22 N6 C23 . . 109.1(2) ?
C22 N6 H6A . . 132.4(18) ?
C23 N6 H6A . . 118.1(17) ?
C33 N7 C36 . . 109.16(18) ?
C33 N7 C45 . . 125.60(18) ?
C36 N7 C45 . . 124.32(19) ?
C34 N8 C47 . . 125.5(2) ?
C34 N8 H8B . . 116.7(14) ?
C47 N8 H8B . . 114.6(14) ?
C38 N9 C39 . . 108.7(2) ?
C38 N9 H9A . . 124.7(18) ?
C39 N9 H9A . . 126.6(18) ?
C49 N10 C52 . . 109.52(19) ?
C49 N10 C61 . . 124.06(19) ?
C52 N10 C61 . . 125.21(19) ?
C50 N11 C63 . . 125.1(2) ?
C50 N11 H11B . . 118.9(16) ?
C63 N11 H11B . . 113.3(17) ?
C54 N12 C55 . . 109.22(19) ?
C54 N12 H12B . . 124.6(15) ?
C55 N12 H12B . . 125.8(15) ?
O1 C1 N1 . . 126.0(2) ?
O1 C1 C2 . . 127.2(2) ?
N1 C1 C2 . . 106.81(19) ?
N2 C2 C3 . . 134.6(2) ?
N2 C2 C1 . . 117.1(2) ?
C3 C2 C1 . . 108.3(2) ?
C2 C3 C4 . . 106.90(19) ?
C2 C3 C5 . . 130.7(2) ?
C4 C3 C5 . . 122.2(2) ?
O2 C4 N1 . . 121.1(2) ?
O2 C4 C3 . . 130.0(2) ?
N1 C4 C3 . . 108.9(2) ?
C6 C5 C8 . . 105.93(19) ?
C6 C5 C3 . . 126.5(2) ?
C8 C5 C3 . . 127.6(2) ?
C5 C6 N3 . . 110.5(2) ?
C5 C6 H6 . . 124.7 ?
N3 C6 H6 . . 124.7 ?
N3 C7 C12 . . 129.6(2) ?
N3 C7 C8 . . 107.84(19) ?
C12 C7 C8 . . 122.6(2) ?
C9 C8 C7 . . 118.9(2) ?
C9 C8 C5 . . 134.2(2) ?
C7 C8 C5 . . 106.97(19) ?
C10 C9 C8 . . 118.4(2) ?
C10 C9 H9 . . 120.8 ?
C8 C9 H9 . . 120.8 ?
C9 C10 C11 . . 121.2(2) ?
C9 C10 H10 . . 119.4 ?
C11 C10 H10 . . 119.4 ?
C12 C11 C10 . . 121.8(2) ?
C12 C11 H11 . . 119.1 ?
C10 C11 H11 . . 119.1 ?
C11 C12 C7 . . 117.2(2) ?
C11 C12 H12 . . 121.4 ?
C7 C12 H12 . . 121.4 ?
N1 C13 C14 . . 112.7(2) ?
N1 C13 H13A . . 109.1 ?
C14 C13 H13A . . 109.1 ?
N1 C13 H13B . . 109.1 ?
C14 C13 H13B . . 109.1 ?
H13A C13 H13B . . 107.8 ?
O3 C14 C13 . . 109.3(2) ?
O3 C14 H14A . . 109.8 ?
C13 C14 H14A . . 109.8 ?
O3 C14 H14B . . 109.8 ?
C13 C14 H14B . . 109.8 ?
H14A C14 H14B . . 108.3 ?
N2 C15 C16 . . 114.1(2) ?
N2 C15 H15A . . 108.7 ?
C16 C15 H15A . . 108.7 ?
N2 C15 H15B . . 108.7 ?
C16 C15 H15B . . 108.7 ?
H15A C15 H15B . . 107.6 ?
O4 C16 C15 . . 108.7(2) ?
O4 C16 H16A . . 110.0 ?
C15 C16 H16A . . 110.0 ?
O4 C16 H16B . . 110.0 ?
C15 C16 H16B . . 110.0 ?
H16A C16 H16B . . 108.3 ?
O5 C17 N4 . . 126.8(2) ?
O5 C17 C18 . . 126.4(2) ?
N4 C17 C18 . . 106.73(19) ?
N5 C18 C19 . . 133.9(2) ?
N5 C18 C17 . . 117.3(2) ?
C19 C18 C17 . . 108.8(2) ?
C18 C19 C20 . . 106.70(19) ?
C18 C19 C21 . . 131.2(2) ?
C20 C19 C21 . . 121.95(19) ?
O6 C20 N4 . . 122.2(2) ?
O6 C20 C19 . . 129.5(2) ?
N4 C20 C19 . . 108.30(19) ?
C22 C21 C24 . . 106.0(2) ?
C22 C21 C19 . . 126.2(2) ?
C24 C21 C19 . . 127.8(2) ?
C21 C22 N6 . . 110.4(2) ?
C21 C22 H22 . . 124.8 ?
N6 C22 H22 . . 124.8 ?
N6 C23 C28 . . 130.4(3) ?
N6 C23 C24 . . 107.4(2) ?
C28 C23 C24 . . 122.2(3) ?
C25 C24 C23 . . 118.9(2) ?
C25 C24 C21 . . 134.0(2) ?
C23 C24 C21 . . 107.1(2) ?
C26 C25 C24 . . 118.9(3) ?
C26 C25 H25 . . 120.6 ?
C24 C25 H25 . . 120.6 ?
C25 C26 C27 . . 120.6(3) ?
C25 C26 H26 . . 119.7 ?
C27 C26 H26 . . 119.7 ?
C28 C27 C26 . . 122.2(3) ?
C28 C27 H27 . . 118.9 ?
C26 C27 H27 . . 118.9 ?
C27 C28 C23 . . 117.2(3) ?
C27 C28 H28 . . 121.4 ?
C23 C28 H28 . . 121.4 ?
N4 C29 C30 . . 112.8(2) ?
N4 C29 H29A . . 109.0 ?
C30 C29 H29A . . 109.0 ?
N4 C29 H29B . . 109.0 ?
C30 C29 H29B . . 109.0 ?
H29A C29 H29B . . 107.8 ?
O7 C30 C29 . . 108.9(2) ?
O7 C30 H30A . . 109.9 ?
C29 C30 H30A . . 109.9 ?
O7 C30 H30B . . 109.9 ?
C29 C30 H30B . . 109.9 ?
H30A C30 H30B . . 108.3 ?
N5 C31 C32 . . 113.1(2) ?
N5 C31 H31A . . 109.0 ?
C32 C31 H31A . . 109.0 ?
N5 C31 H31B . . 109.0 ?
C32 C31 H31B . . 109.0 ?
H31A C31 H31B . . 107.8 ?
O8 C32 C31 . . 109.1(2) ?
O8 C32 H32A . . 109.9 ?
C31 C32 H32A . . 109.9 ?
O8 C32 H32B . . 109.9 ?
C31 C32 H32B . . 109.9 ?
H32A C32 H32B . . 108.3 ?
O9 C33 N7 . . 126.2(2) ?
O9 C33 C34 . . 128.0(2) ?
N7 C33 C34 . . 105.74(19) ?
N8 C34 C35 . . 134.2(2) ?
N8 C34 C33 . . 117.10(19) ?
C35 C34 C33 . . 108.75(19) ?
C34 C35 C36 . . 106.81(19) ?
C34 C35 C37 . . 130.6(2) ?
C36 C35 C37 . . 122.42(19) ?
O10 C36 N7 . . 121.5(2) ?
O10 C36 C35 . . 129.2(2) ?
N7 C36 C35 . . 109.28(19) ?
C38 C37 C40 . . 106.50(19) ?
C38 C37 C35 . . 124.5(2) ?
C40 C37 C35 . . 129.0(2) ?
N9 C38 C37 . . 110.3(2) ?
N9 C38 H38 . . 124.9 ?
C37 C38 H38 . . 124.9 ?
N9 C39 C44 . . 129.3(2) ?
N9 C39 C40 . . 108.3(2) ?
C44 C39 C40 . . 122.4(3) ?
C41 C40 C39 . . 118.8(2) ?
C41 C40 C37 . . 135.0(2) ?
C39 C40 C37 . . 106.2(2) ?
C42 C41 C40 . . 118.6(2) ?
C42 C41 H41 . . 120.7 ?
C40 C41 H41 . . 120.7 ?
C41 C42 C43 . . 120.8(3) ?
C41 C42 H42 . . 119.6 ?
C43 C42 H42 . . 119.6 ?
C44 C43 C42 . . 122.1(2) ?
C44 C43 H43 . . 118.9 ?
C42 C43 H43 . . 118.9 ?
C43 C44 C39 . . 117.2(3) ?
C43 C44 H44 . . 121.4 ?
C39 C44 H44 . . 121.4 ?
N7 C45 C46 . . 111.06(19) ?
N7 C45 H45A . . 109.4 ?
C46 C45 H45A . . 109.4 ?
N7 C45 H45B . . 109.4 ?
C46 C45 H45B . . 109.4 ?
H45A C45 H45B . . 108.0 ?
O11 C46 C45 . . 111.87(19) ?
O11 C46 H46A . . 109.2 ?
C45 C46 H46A . . 109.2 ?
O11 C46 H46B . . 109.2 ?
C45 C46 H46B . . 109.2 ?
H46A C46 H46B . . 107.9 ?
N8 C47 C48 . . 112.0(2) ?
N8 C47 H47A . . 109.2 ?
C48 C47 H47A . . 109.2 ?
N8 C47 H47B . . 109.2 ?
C48 C47 H47B . . 109.2 ?
H47A C47 H47B . . 107.9 ?
O12 C48 C47 . . 112.37(19) ?
O12 C48 H48A . . 109.1 ?
C47 C48 H48A . . 109.1 ?
O12 C48 H48B . . 109.1 ?
C47 C48 H48B . . 109.1 ?
H48A C48 H48B . . 107.9 ?
O13 C49 N10 . . 127.0(2) ?
O13 C49 C50 . . 126.6(2) ?
N10 C49 C50 . . 106.34(19) ?
N11 C50 C51 . . 135.2(2) ?
N11 C50 C49 . . 116.7(2) ?
C51 C50 C49 . . 108.1(2) ?
C50 C51 C52 . . 107.10(19) ?
C50 C51 C53 . . 129.9(2) ?
C52 C51 C53 . . 122.75(19) ?
O14 C52 N10 . . 122.5(2) ?
O14 C52 C51 . . 128.7(2) ?
N10 C52 C51 . . 108.79(19) ?
C54 C53 C56 . . 106.44(19) ?
C54 C53 C51 . . 125.21(19) ?
C56 C53 C51 . . 128.4(2) ?
N12 C54 C53 . . 110.0(2) ?
N12 C54 H54 . . 125.0 ?
C53 C54 H54 . . 125.0 ?
N12 C55 C60 . . 130.0(2) ?
N12 C55 C56 . . 107.84(19) ?
C60 C55 C56 . . 122.1(2) ?
C57 C56 C55 . . 118.5(2) ?
C57 C56 C53 . . 135.0(2) ?
C55 C56 C53 . . 106.50(19) ?
C58 C57 C56 . . 119.2(2) ?
C58 C57 H57 . . 120.4 ?
C56 C57 H57 . . 120.4 ?
C57 C58 C59 . . 121.4(2) ?
C57 C58 H58 . . 119.3 ?
C59 C58 H58 . . 119.3 ?
C60 C59 C58 . . 121.5(2) ?
C60 C59 H59 . . 119.3 ?
C58 C59 H59 . . 119.3 ?
C59 C60 C55 . . 117.3(2) ?
C59 C60 H60 . . 121.4 ?
C55 C60 H60 . . 121.4 ?
N10 C61 C62 . . 111.7(2) ?
N10 C61 H61A . . 109.3 ?
C62 C61 H61A . . 109.3 ?
N10 C61 H61B . . 109.3 ?
C62 C61 H61B . . 109.3 ?
H61A C61 H61B . . 107.9 ?
O15 C62 C61 . . 111.0(2) ?
O15 C62 H62A . . 109.4 ?
C61 C62 H62A . . 109.4 ?
O15 C62 H62B . . 109.4 ?
C61 C62 H62B . . 109.4 ?
H62A C62 H62B . . 108.0 ?
N11 C63 C64 . . 111.08(19) ?
N11 C63 H63A . . 109.4 ?
C64 C63 H63A . . 109.4 ?
N11 C63 H63B . . 109.4 ?
C64 C63 H63B . . 109.4 ?
H63A C63 H63B . . 108.0 ?
O16 C64 C63 . . 112.60(19) ?
O16 C64 H64A . . 109.1 ?
C63 C64 H64A . . 109.1 ?
O16 C64 H64B . . 109.1 ?
C63 C64 H64B . . 109.1 ?
H64A C64 H64B . . 107.8 ?

loop_
_geom_bond_atom_site_label_1
_geom_bond_atom_site_label_2
_geom_bond_site_symmetry_2
_geom_bond_distance
_geom_bond_publ_flag
O1 C1 . 1.212(2) ?
O2 C4 . 1.215(3) ?
O3 C14 . 1.426(3) ?
O3 H3 . 0.84(3) ?
O4 C16 . 1.412(3) ?
O4 H4 . 0.822(17) ?
O5 C17 . 1.214(2) ?
O6 C20 . 1.211(2) ?
O7 C30 . 1.417(3) ?
O7 H7 . 0.864(17) ?
O8 C32 . 1.427(3) ?
O8 H8A . 0.846(18) ?
O9 C33 . 1.203(2) ?
O10 C36 . 1.229(2) ?
O11 C46 . 1.416(3) ?
O11 H11A . 0.866(18) ?
O12 C48 . 1.423(3) ?
O12 H12A . 0.836(16) ?
O13 C49 . 1.207(2) ?
O14 C52 . 1.222(2) ?
O15 C62 . 1.410(3) ?
O15 H15 . 0.838(16) ?
O16 C64 . 1.420(3) ?
O16 H16 . 0.831(17) ?
N1 C1 . 1.362(3) ?
N1 C4 . 1.413(2) ?
N1 C13 . 1.452(3) ?
N2 C2 . 1.326(3) ?
N2 C15 . 1.463(3) ?
N2 H2 . 0.86(3) ?
N3 C6 . 1.365(3) ?
N3 C7 . 1.368(3) ?
N3 H3A . 0.87(2) ?
N4 C17 . 1.354(3) ?
N4 C20 . 1.418(3) ?
N4 C29 . 1.454(3) ?
N5 C18 . 1.344(3) ?
N5 C31 . 1.450(3) ?
N5 H5 . 0.829(15) ?
N6 C22 . 1.367(3) ?
N6 C23 . 1.368(3) ?
N6 H6A . 0.835(15) ?
N7 C33 . 1.384(3) ?
N7 C36 . 1.400(2) ?
N7 C45 . 1.453(2) ?
N8 C34 . 1.334(3) ?
N8 C47 . 1.449(3) ?
N8 H8B . 0.886(15) ?
N9 C38 . 1.361(3) ?
N9 C39 . 1.364(3) ?
N9 H9A . 0.890(16) ?
N10 C49 . 1.376(3) ?
N10 C52 . 1.403(2) ?
N10 C61 . 1.457(3) ?
N11 C50 . 1.339(3) ?
N11 C63 . 1.457(3) ?
N11 H11B . 0.878(15) ?
N12 C54 . 1.368(3) ?
N12 C55 . 1.369(3) ?
N12 H12B . 0.848(15) ?
C1 C2 . 1.511(3) ?
C2 C3 . 1.364(3) ?
C3 C4 . 1.455(3) ?
C3 C5 . 1.468(3) ?
C5 C6 . 1.365(3) ?
C5 C8 . 1.436(3) ?
C6 H6 . 0.9300 ?
C7 C12 . 1.388(3) ?
C7 C8 . 1.404(3) ?
C8 C9 . 1.396(3) ?
C9 C10 . 1.378(3) ?
C9 H9 . 0.9300 ?
C10 C11 . 1.395(3) ?
C10 H10 . 0.9300 ?
C11 C12 . 1.358(3) ?
C11 H11 . 0.9300 ?
C12 H12 . 0.9300 ?
C13 C14 . 1.500(3) ?
C13 H13A . 0.9700 ?
C13 H13B . 0.9700 ?
C14 H14A . 0.9700 ?
C14 H14B . 0.9700 ?
C15 C16 . 1.495(3) ?
C15 H15A . 0.9700 ?
C15 H15B . 0.9700 ?
C16 H16A . 0.9700 ?
C16 H16B . 0.9700 ?
C17 C18 . 1.500(3) ?
C18 C19 . 1.358(3) ?
C19 C20 . 1.456(3) ?
C19 C21 . 1.471(3) ?
C21 C22 . 1.365(3) ?
C21 C24 . 1.438(3) ?
C22 H22 . 0.9300 ?
C23 C28 . 1.392(3) ?
C23 C24 . 1.409(3) ?
C24 C25 . 1.395(3) ?
C25 C26 . 1.377(3) ?
C25 H25 . 0.9300 ?
C26 C27 . 1.399(3) ?
C26 H26 . 0.9300 ?
C27 C28 . 1.358(4) ?
C27 H27 . 0.9300 ?
C28 H28 . 0.9300 ?
C29 C30 . 1.506(3) ?
C29 H29A . 0.9700 ?
C29 H29B . 0.9700 ?
C30 H30A . 0.9700 ?
C30 H30B . 0.9700 ?
C31 C32 . 1.490(3) ?
C31 H31A . 0.9700 ?
C31 H31B . 0.9700 ?
C32 H32A . 0.9700 ?
C32 H32B . 0.9700 ?
C33 C34 . 1.502(3) ?
C34 C35 . 1.368(3) ?
C35 C36 . 1.444(3) ?
C35 C37 . 1.464(3) ?
C37 C38 . 1.366(3) ?
C37 C40 . 1.432(3) ?
C38 H38 . 0.9300 ?
C39 C44 . 1.393(3) ?
C39 C40 . 1.409(3) ?
C40 C41 . 1.399(3) ?
C41 C42 . 1.384(3) ?
C41 H41 . 0.9300 ?
C42 C43 . 1.399(3) ?
C42 H42 . 0.9300 ?
C43 C44 . 1.358(4) ?
C43 H43 . 0.9300 ?
C44 H44 . 0.9300 ?
C45 C46 . 1.509(3) ?
C45 H45A . 0.9700 ?
C45 H45B . 0.9700 ?
C46 H46A . 0.9700 ?
C46 H46B . 0.9700 ?
C47 C48 . 1.507(3) ?
C47 H47A . 0.9700 ?
C47 H47B . 0.9700 ?
C48 H48A . 0.9700 ?
C48 H48B . 0.9700 ?
C49 C50 . 1.513(3) ?
C50 C51 . 1.370(3) ?
C51 C52 . 1.459(3) ?
C51 C53 . 1.463(3) ?
C53 C54 . 1.372(3) ?
C53 C56 . 1.441(3) ?
C54 H54 . 0.9300 ?
C55 C60 . 1.391(3) ?
C55 C56 . 1.414(3) ?
C56 C57 . 1.400(3) ?
C57 C58 . 1.367(3) ?
C57 H57 . 0.9300 ?
C58 C59 . 1.392(3) ?
C58 H58 . 0.9300 ?
C59 C60 . 1.378(3) ?
C59 H59 . 0.9300 ?
C60 H60 . 0.9300 ?
C61 C62 . 1.515(3) ?
C61 H61A . 0.9700 ?
C61 H61B . 0.9700 ?
C62 H62A . 0.9700 ?
C62 H62B . 0.9700 ?
C63 C64 . 1.505(3) ?
C63 H63A . 0.9700 ?
C63 H63B . 0.9700 ?
C64 H64A . 0.9700 ?
C64 H64B . 0.9700 ?

loop_
_geom_hbond_atom_site_label_D
_geom_hbond_atom_site_label_H
_geom_hbond_atom_site_label_A
_geom_hbond_site_symmetry_A
_geom_hbond_distance_DH
_geom_hbond_distance_HA
_geom_hbond_distance_DA
_geom_hbond_angle_DHA
N2 H2 O12 2_566 0.86(3) 2.09(3) 2.950(3) 177(3)
O3 H3 O8 1_455 0.84(3) 1.93(3) 2.762(3) 172(3)
O4 H4 O14 1_556 0.822(17) 1.972(19) 2.770(2) 163(3)
N5 H5 O16 1_655 0.829(15) 2.222(16) 3.027(3) 164(2)
O7 H7 O4 1_654 0.864(17) 1.893(18) 2.755(3) 175(3)
O15 H15 O1 2_576 0.838(16) 2.22(2) 2.893(2) 137(3)
O15 H15 O12 1_565 0.838(16) 2.42(2) 3.097(3) 139(3)
O16 H16 O11 2_566 0.831(17) 1.958(18) 2.780(3) 170(3)
N3 H3A O6 1_556 0.87(2) 2.06(2) 2.840(2) 149(2)
N6 H6A O14 . 0.835(15) 2.221(16) 3.042(3) 168(2)
O8 H8A O10 2_666 0.846(18) 1.903(18) 2.746(3) 173(3)
N9 H9A O2 2_666 0.890(16) 1.945(19) 2.760(2) 152(2)
O11 H11A O5 1_455 0.866(18) 2.13(2) 2.935(2) 154(3)
O11 H11A O16 . 0.866(18) 2.51(3) 3.033(3) 120(3)
O12 H12A O15 2_565 0.836(16) 1.915(17) 2.739(2) 168(3)
N8 H8B O7 2_665 0.886(15) 2.090(17) 2.867(3) 145.9(18)
N11 H11B O3 . 0.878(15) 2.17(2) 2.945(3) 147(2)
N12 H12B O10 2_666 0.848(15) 2.101(16) 2.925(2) 164(2)

loop_
_geom_torsion_atom_site_label_1
_geom_torsion_atom_site_label_2
_geom_torsion_atom_site_label_3
_geom_torsion_atom_site_label_4
_geom_torsion_site_symmetry_1
_geom_torsion_site_symmetry_2
_geom_torsion_site_symmetry_3
_geom_torsion_site_symmetry_4
_geom_torsion
_geom_torsion_publ_flag
C4 N1 C1 O1 . . . . 179.4(2) ?
C13 N1 C1 O1 . . . . 4.7(4) ?
C4 N1 C1 C2 . . . . -1.2(2) ?
C13 N1 C1 C2 . . . . -175.9(2) ?
C15 N2 C2 C3 . . . . -9.9(4) ?
C15 N2 C2 C1 . . . . 168.2(2) ?
O1 C1 C2 N2 . . . . 2.2(4) ?
N1 C1 C2 N2 . . . . -177.1(2) ?
O1 C1 C2 C3 . . . . -179.2(2) ?
N1 C1 C2 C3 . . . . 1.4(2) ?
N2 C2 C3 C4 . . . . 177.2(3) ?
C1 C2 C3 C4 . . . . -1.0(2) ?
N2 C2 C3 C5 . . . . -7.8(4) ?
C1 C2 C3 C5 . . . . 173.9(2) ?
C1 N1 C4 O2 . . . . -179.2(2) ?
C13 N1 C4 O2 . . . . -4.4(3) ?
C1 N1 C4 C3 . . . . 0.6(2) ?
C13 N1 C4 C3 . . . . 175.3(2) ?
C2 C3 C4 O2 . . . . -179.9(2) ?
C5 C3 C4 O2 . . . . 4.6(4) ?
C2 C3 C4 N1 . . . . 0.3(2) ?
C5 C3 C4 N1 . . . . -175.19(19) ?
C2 C3 C5 C6 . . . . -58.8(4) ?
C4 C3 C5 C6 . . . . 115.5(3) ?
C2 C3 C5 C8 . . . . 120.0(3) ?
C4 C3 C5 C8 . . . . -65.7(3) ?
C8 C5 C6 N3 . . . . -1.8(3) ?
C3 C5 C6 N3 . . . . 177.2(2) ?
C7 N3 C6 C5 . . . . 1.4(3) ?
C6 N3 C7 C12 . . . . -179.8(3) ?
C6 N3 C7 C8 . . . . -0.3(3) ?
N3 C7 C8 C9 . . . . 179.0(2) ?
C12 C7 C8 C9 . . . . -1.4(4) ?
N3 C7 C8 C5 . . . . -0.9(3) ?
C12 C7 C8 C5 . . . . 178.8(2) ?
C6 C5 C8 C9 . . . . -178.2(3) ?
C3 C5 C8 C9 . . . . 2.8(4) ?
C6 C5 C8 C7 . . . . 1.6(3) ?
C3 C5 C8 C7 . . . . -177.4(2) ?
C7 C8 C9 C10 . . . . 0.4(3) ?
C5 C8 C9 C10 . . . . -179.8(3) ?
C8 C9 C10 C11 . . . . 0.8(4) ?
C9 C10 C11 C12 . . . . -1.1(4) ?
C10 C11 C12 C7 . . . . 0.2(4) ?
N3 C7 C12 C11 . . . . -179.4(3) ?
C8 C7 C12 C11 . . . . 1.1(4) ?
C1 N1 C13 C14 . . . . -83.0(3) ?
C4 N1 C13 C14 . . . . 103.1(3) ?
N1 C13 C14 O3 . . . . -62.8(3) ?
C2 N2 C15 C16 . . . . 108.6(3) ?
N2 C15 C16 O4 . . . . 70.6(3) ?
C20 N4 C17 O5 . . . . 178.5(2) ?
C29 N4 C17 O5 . . . . 7.6(4) ?
C20 N4 C17 C18 . . . . -2.5(3) ?
C29 N4 C17 C18 . . . . -173.3(2) ?
C31 N5 C18 C19 . . . . -11.6(4) ?
C31 N5 C18 C17 . . . . 167.7(2) ?
O5 C17 C18 N5 . . . . 2.7(4) ?
N4 C17 C18 N5 . . . . -176.3(2) ?
O5 C17 C18 C19 . . . . -177.8(2) ?
N4 C17 C18 C19 . . . . 3.1(3) ?
N5 C18 C19 C20 . . . . 176.9(3) ?
C17 C18 C19 C20 . . . . -2.4(3) ?
N5 C18 C19 C21 . . . . -8.3(5) ?
C17 C18 C19 C21 . . . . 172.4(2) ?
C17 N4 C20 O6 . . . . -177.9(2) ?
C29 N4 C20 O6 . . . . -7.1(4) ?
C17 N4 C20 C19 . . . . 1.0(3) ?
C29 N4 C20 C19 . . . . 171.9(2) ?
C18 C19 C20 O6 . . . . 179.8(3) ?
C21 C19 C20 O6 . . . . 4.4(4) ?
C18 C19 C20 N4 . . . . 1.0(3) ?
C21 C19 C20 N4 . . . . -174.4(2) ?
C18 C19 C21 C22 . . . . -57.9(4) ?
C20 C19 C21 C22 . . . . 116.2(3) ?
C18 C19 C21 C24 . . . . 122.4(3) ?
C20 C19 C21 C24 . . . . -63.4(3) ?
C24 C21 C22 N6 . . . . -1.5(3) ?
C19 C21 C22 N6 . . . . 178.8(2) ?
C23 N6 C22 C21 . . . . 1.2(3) ?
C22 N6 C23 C28 . . . . -179.7(2) ?
C22 N6 C23 C24 . . . . -0.4(3) ?
N6 C23 C24 C25 . . . . 180.0(2) ?
C28 C23 C24 C25 . . . . -0.7(3) ?
N6 C23 C24 C21 . . . . -0.5(2) ?
C28 C23 C24 C21 . . . . 178.8(2) ?
C22 C21 C24 C25 . . . . -179.3(3) ?
C19 C21 C24 C25 . . . . 0.4(4) ?
C22 C21 C24 C23 . . . . 1.2(2) ?
C19 C21 C24 C23 . . . . -179.1(2) ?
C23 C24 C25 C26 . . . . -0.2(3) ?
C21 C24 C25 C26 . . . . -179.6(2) ?
C24 C25 C26 C27 . . . . 1.0(4) ?
C25 C26 C27 C28 . . . . -1.0(4) ?
C26 C27 C28 C23 . . . . 0.1(4) ?
N6 C23 C28 C27 . . . . 179.9(3) ?
C24 C23 C28 C27 . . . . 0.8(4) ?
C17 N4 C29 C30 . . . . -77.1(3) ?
C20 N4 C29 C30 . . . . 113.5(3) ?
N4 C29 C30 O7 . . . . -64.3(3) ?
C18 N5 C31 C32 . . . . 112.1(3) ?
N5 C31 C32 O8 . . . . 65.4(3) ?
C36 N7 C33 O9 . . . . -174.9(2) ?
C45 N7 C33 O9 . . . . -5.6(4) ?
C36 N7 C33 C34 . . . . 5.2(2) ?
C45 N7 C33 C34 . . . . 174.5(2) ?
C47 N8 C34 C35 . . . . 19.5(4) ?
C47 N8 C34 C33 . . . . -161.0(2) ?
O9 C33 C34 N8 . . . . -4.4(4) ?
N7 C33 C34 N8 . . . . 175.5(2) ?
O9 C33 C34 C35 . . . . 175.1(3) ?
N7 C33 C34 C35 . . . . -4.9(3) ?
N8 C34 C35 C36 . . . . -177.8(3) ?
C33 C34 C35 C36 . . . . 2.7(3) ?
N8 C34 C35 C37 . . . . 6.9(5) ?
C33 C34 C35 C37 . . . . -172.6(2) ?
C33 N7 C36 O10 . . . . 175.0(2) ?
C45 N7 C36 O10 . . . . 5.5(4) ?
C33 N7 C36 C35 . . . . -3.7(3) ?
C45 N7 C36 C35 . . . . -173.2(2) ?
C34 C35 C36 O10 . . . . -178.2(2) ?
C37 C35 C36 O10 . . . . -2.4(4) ?
C34 C35 C36 N7 . . . . 0.4(3) ?
C37 C35 C36 N7 . . . . 176.3(2) ?
C34 C35 C37 C38 . . . . 45.4(4) ?
C36 C35 C37 C38 . . . . -129.3(2) ?
C34 C35 C37 C40 . . . . -134.2(3) ?
C36 C35 C37 C40 . . . . 51.1(3) ?
C39 N9 C38 C37 . . . . -1.4(3) ?
C40 C37 C38 N9 . . . . 2.2(3) ?
C35 C37 C38 N9 . . . . -177.46(19) ?
C38 N9 C39 C44 . . . . -179.7(2) ?
C38 N9 C39 C40 . . . . 0.0(3) ?
N9 C39 C40 C41 . . . . -178.0(2) ?
C44 C39 C40 C41 . . . . 1.8(3) ?
N9 C39 C40 C37 . . . . 1.3(2) ?
C44 C39 C40 C37 . . . . -179.0(2) ?
C38 C37 C40 C41 . . . . 177.0(2) ?
C35 C37 C40 C41 . . . . -3.4(4) ?
C38 C37 C40 C39 . . . . -2.1(2) ?
C35 C37 C40 C39 . . . . 177.5(2) ?
C39 C40 C41 C42 . . . . 0.3(3) ?
C37 C40 C41 C42 . . . . -178.7(2) ?
C40 C41 C42 C43 . . . . -2.0(3) ?
C41 C42 C43 C44 . . . . 1.7(4) ?
C42 C43 C44 C39 . . . . 0.3(4) ?
N9 C39 C44 C43 . . . . 177.6(2) ?
C40 C39 C44 C43 . . . . -2.1(4) ?
C33 N7 C45 C46 . . . . 89.9(3) ?
C36 N7 C45 C46 . . . . -102.2(2) ?
N7 C45 C46 O11 . . . . 166.08(18) ?
C34 N8 C47 C48 . . . . 60.6(3) ?
N8 C47 C48 O12 . . . . 60.5(3) ?
C52 N10 C49 O13 . . . . 175.2(2) ?
C61 N10 C49 O13 . . . . 7.2(4) ?
C52 N10 C49 C50 . . . . -4.3(2) ?
C61 N10 C49 C50 . . . . -172.23(19) ?
C63 N11 C50 C51 . . . . -22.0(4) ?
C63 N11 C50 C49 . . . . 157.6(2) ?
O13 C49 C50 N11 . . . . 4.3(4) ?
N10 C49 C50 N11 . . . . -176.2(2) ?
O13 C49 C50 C51 . . . . -176.0(2) ?
N10 C49 C50 C51 . . . . 3.5(2) ?
N11 C50 C51 C52 . . . . 178.3(3) ?
C49 C50 C51 C52 . . . . -1.3(2) ?
N11 C50 C51 C53 . . . . -7.0(4) ?
C49 C50 C51 C53 . . . . 173.4(2) ?
C49 N10 C52 O14 . . . . -175.1(2) ?
C61 N10 C52 O14 . . . . -7.4(3) ?
C49 N10 C52 C51 . . . . 3.6(3) ?
C61 N10 C52 C51 . . . . 171.4(2) ?
C50 C51 C52 O14 . . . . 177.4(2) ?
C53 C51 C52 O14 . . . . 2.2(4) ?
C50 C51 C52 N10 . . . . -1.3(2) ?
C53 C51 C52 N10 . . . . -176.44(19) ?
C50 C51 C53 C54 . . . . -43.0(4) ?
C52 C51 C53 C54 . . . . 130.9(3) ?
C50 C51 C53 C56 . . . . 136.3(3) ?
C52 C51 C53 C56 . . . . -49.8(3) ?
C55 N12 C54 C53 . . . . 1.3(3) ?
C56 C53 C54 N12 . . . . -1.9(3) ?
C51 C53 C54 N12 . . . . 177.6(2) ?
C54 N12 C55 C60 . . . . -179.2(3) ?
C54 N12 C55 C56 . . . . -0.2(3) ?
N12 C55 C56 C57 . . . . 178.2(2) ?
C60 C55 C56 C57 . . . . -2.8(4) ?
N12 C55 C56 C53 . . . . -0.9(3) ?
C60 C55 C56 C53 . . . . 178.1(2) ?
C54 C53 C56 C57 . . . . -177.2(3) ?
C51 C53 C56 C57 . . . . 3.4(4) ?
C54 C53 C56 C55 . . . . 1.7(3) ?
C51 C53 C56 C55 . . . . -177.7(2) ?
C55 C56 C57 C58 . . . . 1.3(4) ?
C53 C56 C57 C58 . . . . -180.0(3) ?
C56 C57 C58 C59 . . . . 0.5(4) ?
C57 C58 C59 C60 . . . . -1.0(4) ?
C58 C59 C60 C55 . . . . -0.4(4) ?
N12 C55 C60 C59 . . . . -178.9(3) ?
C56 C55 C60 C59 . . . . 2.3(4) ?
C49 N10 C61 C62 . . . . -80.2(3) ?
C52 N10 C61 C62 . . . . 113.8(2) ?
N10 C61 C62 O15 . . . . -170.44(18) ?
C50 N11 C63 C64 . . . . -61.8(3) ?
N11 C63 C64 O16 . . . . -60.6(3) ?
